data_7031146
loop_
_publ_author_name
'Smith, Matt C.'
'Barclay, J. Elaine'
'Davies, Sian C.'
'Hughes, David L.'
'Evans, David J.'

_publ_section_title
;
 Targeting synthetic analogues of the metallo-sulfur active sites of
 nickel enzymes capable of important catalysisBased on the presentation
 given at Dalton Discussion No. 6, 9?11th September 2003, University of
 York, UK.
;
_journal_issue 21
_journal_name_full 'Dalton Transactions'
_journal_page_first 4147
_journal_paper_doi 10.1039/b307175h
_journal_year 2003
_chemical_formula_moiety 'C33 H39 Fe N2 Ni O P2 S3, 0.2(C2 H3 N)'
_chemical_formula_sum 'C33.4 H39.6 Fe N2.2 Ni O P2 S3'
_chemical_formula_weight 760.55
_chemical_name_common
;((Fe((SCH2CH2)3N)(NO)(mu-
S))(Ni(Me)(P(C6H5)2CH2CH2P(C6H5)2))).ca.0.2(MeCN)
;
_chemical_name_systematic
; 
[{Fe({SCH2CH2}3N)(NO)(mu-S)}{Ni(Me)(P{C6H5}2CH2CH2P{C6H5}2)}].ca.0.2(MeCN)
;
_space_group_IT_number 14
_symmetry_cell_setting monoclinic
_symmetry_space_group_name_Hall '-P 2ybc'
_symmetry_space_group_name_H-M 'P 1 21/c 1'
_atom_sites_solution_hydrogens geom
_atom_sites_solution_primary direct
_atom_sites_solution_secondary difmap
_audit_creation_method SHELXL-97
_cell_angle_alpha 90.00
_cell_angle_beta 98.64(2)
_cell_angle_gamma 90.00
_cell_formula_units_Z 4
_cell_length_a 11.410(3)
_cell_length_b 19.361(6)
_cell_length_c 15.633(5)
_cell_measurement_reflns_used 24
_cell_measurement_temperature 140(2)
_cell_measurement_theta_max 11
_cell_measurement_theta_min 10
_cell_volume 3414.3(18)
_computing_cell_refinement 'CAD4/EXPRESS (Enraf-Nonius, 1992)'
_computing_data_collection 'CAD4/EXPRESS (Enraf-Nonius, 1992)'
_computing_data_reduction 'CAD4 (Hursthouse, 1976)'
_computing_molecular_graphics 'ORTEP (Johnson, 1971; Farrugia, 1997)'
_computing_publication_material 'SHELXL-97 (Sheldrick, 1997)'
_computing_structure_refinement 'SHELXL-97 (Sheldrick, 1997)'
_computing_structure_solution 'SHELXS-86 (Sheldrick, 1990)'
_diffrn_ambient_temperature 140(2)
_diffrn_measured_fraction_theta_full 1.000
_diffrn_measured_fraction_theta_max 1.000
_diffrn_measurement_device 'Enraf-Nonius CAD4 diffractometer'
_diffrn_measurement_method 'scintillation counter; \w scans'
_diffrn_radiation_monochromator graphite
_diffrn_radiation_source 'fine-focus sealed tube'
_diffrn_radiation_type Mo-K\a
_diffrn_radiation_wavelength 0.71069
_diffrn_reflns_av_R_equivalents 0.060
_diffrn_reflns_av_sigmaI/netI 0.1786
_diffrn_reflns_limit_h_max 12
_diffrn_reflns_limit_h_min -12
_diffrn_reflns_limit_k_max 20
_diffrn_reflns_limit_k_min -4
_diffrn_reflns_limit_l_max 16
_diffrn_reflns_limit_l_min -3
_diffrn_reflns_number 4786
_diffrn_reflns_theta_full 21.97
_diffrn_reflns_theta_max 22.0
_diffrn_reflns_theta_min 1.5
_diffrn_standards_decay_% 0
_diffrn_standards_interval_time '10000 s'
_diffrn_standards_number 3
_exptl_absorpt_coefficient_mu 1.284
_exptl_absorpt_correction_T_max 0.934
_exptl_absorpt_correction_T_min 0.916
_exptl_absorpt_correction_type 'semi-empirical psi-scans'
_exptl_absorpt_process_details 'EMPABS, (Sheldrick et al, 1977)'
_exptl_crystal_colour Black
_exptl_crystal_density_diffrn 1.480
_exptl_crystal_density_method 'not measured'
_exptl_crystal_description 'square plates'
_exptl_crystal_F_000 1582
_exptl_crystal_size_max 0.24
_exptl_crystal_size_mid 0.17
_exptl_crystal_size_min 0.06
_refine_diff_density_max 0.523
_refine_diff_density_min -0.544
_refine_diff_density_rms 0.123
_refine_ls_extinction_method none
_refine_ls_goodness_of_fit_ref 0.978
_refine_ls_hydrogen_treatment constr
_refine_ls_matrix_type full
_refine_ls_number_parameters 401
_refine_ls_number_reflns 4173
_refine_ls_number_restraints 0
_refine_ls_restrained_S_all 0.978
_refine_ls_R_factor_all 0.1477
_refine_ls_R_factor_gt 0.0670
_refine_ls_shift/su_max 0.000
_refine_ls_shift/su_mean 0.000
_refine_ls_structure_factor_coef Fsqd
_refine_ls_weighting_details 'calc w=1/[\s^2^(Fo^2^)+(0.0128P)^2^] where P=(Fo^2^+2Fc^2^)/3'
_refine_ls_weighting_scheme calc
_refine_ls_wR_factor_gt 0.0998
_refine_ls_wR_factor_ref 0.1379
_reflns_number_gt 1854
_reflns_number_total 4173
_reflns_threshold_expression I>2sigma(I)
_cod_data_source_file b307175h.txt
_cod_data_source_block m19lt
_cod_depositor_comments
;
The following automatic conversions were performed:

'_symmetry_cell_setting' value 'Monoclinic' changed to 'monoclinic'
according to
/usr/data/users/saulius/automatic-downloads/retrospective/RSC/lib/dictionaries/cif_core.dic
dictionary named 'cif_core.dic' version 2.4.2 from 2011-04-26.

Automatic conversion script
Id: cif_fix_values 2281 2013-09-26 08:29:07Z andrius 
;
_cod_original_cell_volume 3414.3(17)
_cod_original_sg_symbol_H-M 'P 21 / c'
_cod_original_formula_sum 'C33.40 H39.60 Fe N2.20 Ni O P2 S3'
_cod_database_code 7031146

loop_
_symmetry_equiv_pos_as_xyz
'x, y, z'
'-x, y+1/2, -z+1/2'
'-x, -y, -z'
'x, -y-1/2, z-1/2'

loop_
_atom_site_label
_atom_site_type_symbol
_atom_site_fract_x
_atom_site_fract_y
_atom_site_fract_z
_atom_site_U_iso_or_equiv
_atom_site_adp_type
_atom_site_occupancy
_atom_site_symmetry_multiplicity
_atom_site_calc_flag
_atom_site_refinement_flags
Ni1 Ni 0.14515(12) 0.05447(8) 0.28111(9) 0.0242(4) Uani 1 1 d .
C1 C 0.0174(10) 0.0433(6) 0.3518(7) 0.041(4) Uani 1 1 d .
H1A H -0.0582 0.0575 0.3181 0.061 Uiso 1 1 calc R
H1B H 0.0342 0.0720 0.4037 0.061 Uiso 1 1 calc R
H1C H 0.0125 -0.0052 0.3686 0.061 Uiso 1 1 calc R
P1 P 0.0067(3) 0.07225(16) 0.17694(19) 0.0260(8) Uani 1 1 d .
C111 C -0.1134(9) 0.0108(6) 0.1628(6) 0.022(3) Uani 1 1 d .
C112 C -0.0868(10) -0.0583(6) 0.1538(6) 0.026(3) Uani 1 1 d .
H112 H -0.0068 -0.0719 0.1541 0.031 Uiso 1 1 calc R
C113 C -0.1745(11) -0.1074(6) 0.1444(7) 0.028(3) Uani 1 1 d .
H113 H -0.1541 -0.1545 0.1379 0.034 Uiso 1 1 calc R
C114 C -0.2904(11) -0.0899(6) 0.1442(7) 0.032(3) Uani 1 1 d .
H114 H -0.3506 -0.1242 0.1364 0.038 Uiso 1 1 calc R
C115 C -0.3185(10) -0.0226(6) 0.1553(7) 0.027(3) Uani 1 1 d .
H115 H -0.3988 -0.0102 0.1568 0.032 Uiso 1 1 calc R
C116 C -0.2320(11) 0.0284(6) 0.1645(8) 0.040(4) Uani 1 1 d .
H116 H -0.2533 0.0752 0.1719 0.049 Uiso 1 1 calc R
C121 C -0.0565(9) 0.1581(6) 0.1741(7) 0.026(3) Uani 1 1 d .
C122 C -0.1305(10) 0.1853(7) 0.1025(8) 0.039(3) Uani 1 1 d .
H122 H -0.1550 0.1565 0.0539 0.047 Uiso 1 1 calc R
C123 C -0.1682(11) 0.2518(7) 0.1008(9) 0.041(4) Uani 1 1 d .
H123 H -0.2172 0.2691 0.0509 0.050 Uiso 1 1 calc R
C124 C -0.1368(12) 0.2929(7) 0.1687(11) 0.059(5) Uani 1 1 d .
H124 H -0.1651 0.3391 0.1669 0.071 Uiso 1 1 calc R
C125 C -0.0652(11) 0.2700(7) 0.2404(10) 0.052(4) Uani 1 1 d .
H125 H -0.0435 0.3004 0.2879 0.063 Uiso 1 1 calc R
C126 C -0.0241(9) 0.2033(6) 0.2446(9) 0.037(3) Uani 1 1 d .
H126 H 0.0260 0.1875 0.2949 0.045 Uiso 1 1 calc R
C12 C 0.0643(9) 0.0692(6) 0.0737(6) 0.027(3) Uani 1 1 d .
H12A H 0.0708 0.0207 0.0547 0.032 Uiso 1 1 calc R
H12B H 0.0107 0.0943 0.0285 0.032 Uiso 1 1 calc R
C21 C 0.1857(9) 0.1031(6) 0.0884(7) 0.029(3) Uani 1 1 d .
H21A H 0.1777 0.1534 0.0971 0.035 Uiso 1 1 calc R
H21B H 0.2265 0.0957 0.0375 0.035 Uiso 1 1 calc R
P2 P 0.2707(2) 0.06398(16) 0.18419(18) 0.0215(7) Uani 1 1 d .
C211 C 0.4094(9) 0.1096(6) 0.1993(7) 0.023(3) Uani 1 1 d .
C212 C 0.4416(10) 0.1610(6) 0.1437(7) 0.029(3) Uani 1 1 d .
H212 H 0.3872 0.1727 0.0937 0.035 Uiso 1 1 calc R
C213 C 0.5460(9) 0.1941(6) 0.1583(7) 0.027(3) Uani 1 1 d .
H213 H 0.5636 0.2282 0.1184 0.032 Uiso 1 1 calc R
C214 C 0.6289(9) 0.1793(5) 0.2306(7) 0.024(3) Uani 1 1 d .
H214 H 0.7028 0.2028 0.2409 0.028 Uiso 1 1 calc R
C215 C 0.6003(9) 0.1290(6) 0.2873(7) 0.030(3) Uani 1 1 d .
H215 H 0.6545 0.1186 0.3380 0.036 Uiso 1 1 calc R
C216 C 0.4952(10) 0.0943(6) 0.2711(7) 0.027(3) Uani 1 1 d .
H216 H 0.4795 0.0586 0.3095 0.032 Uiso 1 1 calc R
C221 C 0.3097(9) -0.0211(5) 0.1446(7) 0.023(3) Uani 1 1 d .
C222 C 0.3595(10) -0.0272(6) 0.0701(7) 0.033(3) Uani 1 1 d .
H222 H 0.3722 0.0131 0.0380 0.039 Uiso 1 1 calc R
C223 C 0.3918(10) -0.0919(6) 0.0408(8) 0.032(3) Uani 1 1 d .
H223 H 0.4241 -0.0951 -0.0116 0.039 Uiso 1 1 calc R
C224 C 0.3772(11) -0.1492(7) 0.0863(7) 0.041(3) Uani 1 1 d .
H224 H 0.4007 -0.1931 0.0678 0.049 Uiso 1 1 calc R
C225 C 0.3263(13) -0.1422(7) 0.1619(8) 0.057(4) Uani 1 1 d .
H225 H 0.3135 -0.1822 0.1945 0.069 Uiso 1 1 calc R
C226 C 0.2947(12) -0.0792(6) 0.1895(8) 0.048(4) Uani 1 1 d .
H226 H 0.2614 -0.0760 0.2415 0.058 Uiso 1 1 calc R
S1 S 0.2863(3) 0.03618(15) 0.39161(18) 0.0256(8) Uani 1 1 d .
Fe1 Fe 0.32646(14) 0.15270(9) 0.44586(10) 0.0252(4) Uani 1 1 d .
S2 S 0.5235(3) 0.16288(17) 0.49865(19) 0.0342(8) Uani 1 1 d .
S3 S 0.1813(3) 0.22424(16) 0.48069(19) 0.0348(8) Uani 1 1 d .
N4 N 0.3119(8) 0.1012(4) 0.5739(5) 0.019(2) Uani 1 1 d .
C14 C 0.2426(11) -0.0039(6) 0.4872(7) 0.036(3) Uani 1 1 d .
H14A H 0.1578 0.0056 0.4895 0.043 Uiso 1 1 calc R
H14B H 0.2537 -0.0545 0.4850 0.043 Uiso 1 1 calc R
C41 C 0.3206(11) 0.0265(6) 0.5689(7) 0.034(3) Uani 1 1 d .
H41A H 0.2959 0.0059 0.6213 0.040 Uiso 1 1 calc R
H41B H 0.4044 0.0136 0.5679 0.040 Uiso 1 1 calc R
C24 C 0.5290(11) 0.1248(6) 0.6067(7) 0.038(3) Uani 1 1 d .
H24A H 0.5543 0.0759 0.6050 0.046 Uiso 1 1 calc R
H24B H 0.5886 0.1497 0.6480 0.046 Uiso 1 1 calc R
C42 C 0.4113(10) 0.1282(7) 0.6375(7) 0.040(4) Uani 1 1 d .
H42A H 0.4155 0.1014 0.6918 0.047 Uiso 1 1 calc R
H42B H 0.3945 0.1769 0.6508 0.047 Uiso 1 1 calc R
C34 C 0.1682(9) 0.1958(5) 0.5897(7) 0.024(3) Uani 1 1 d .
H34A H 0.2219 0.2236 0.6320 0.029 Uiso 1 1 calc R
H34B H 0.0860 0.2035 0.6007 0.029 Uiso 1 1 calc R
C43 C 0.1987(10) 0.1209(5) 0.6017(7) 0.029(3) Uani 1 1 d .
H43A H 0.2022 0.1091 0.6636 0.034 Uiso 1 1 calc R
H43B H 0.1344 0.0931 0.5687 0.034 Uiso 1 1 calc R
N1 N 0.3325(9) 0.1984(5) 0.3498(6) 0.032(3) Uani 1 1 d .
O1 O 0.3460(9) 0.2480(4) 0.3119(6) 0.064(3) Uani 1 1 d .
C51 C -0.060(9) 0.342(6) 0.452(7) 0.13(4) Uiso 0.20 1 d P
C52 C -0.095(6) 0.280(4) 0.424(4) 0.051(19) Uiso 0.20 1 d P
C53 C -0.137(7) 0.196(5) 0.434(6) 0.09(3) Uiso 0.20 1 d P

loop_
_atom_site_aniso_label
_atom_site_aniso_U_11
_atom_site_aniso_U_22
_atom_site_aniso_U_33
_atom_site_aniso_U_23
_atom_site_aniso_U_13
_atom_site_aniso_U_12
Ni1 0.0242(8) 0.0299(9) 0.0184(8) -0.0025(8) 0.0025(7) -0.0010(8)
C1 0.038(8) 0.056(9) 0.029(7) -0.005(7) 0.007(6) -0.017(7)
P1 0.0238(18) 0.0289(19) 0.0254(18) -0.0077(16) 0.0040(15) 0.0001(16)
C111 0.025(7) 0.034(8) 0.006(6) -0.004(5) -0.005(5) 0.000(6)
C112 0.029(7) 0.028(7) 0.020(7) 0.006(6) 0.003(5) 0.006(7)
C113 0.039(8) 0.014(7) 0.029(7) -0.008(6) -0.003(6) 0.008(6)
C114 0.045(9) 0.034(9) 0.012(7) -0.005(6) -0.009(6) -0.013(7)
C115 0.022(7) 0.033(8) 0.026(7) -0.002(6) 0.004(6) -0.015(6)
C116 0.044(9) 0.036(9) 0.042(8) -0.012(7) 0.009(7) 0.010(7)
C121 0.030(7) 0.019(7) 0.030(7) -0.003(6) 0.008(6) -0.006(6)
C122 0.031(8) 0.037(9) 0.049(9) -0.009(7) 0.008(7) -0.006(7)
C123 0.033(8) 0.034(9) 0.059(10) 0.003(8) 0.011(7) 0.002(7)
C124 0.037(10) 0.031(9) 0.111(15) 0.016(10) 0.014(10) 0.008(8)
C125 0.020(8) 0.038(9) 0.099(13) -0.031(9) 0.007(8) 0.005(7)
C126 0.012(7) 0.038(9) 0.062(9) -0.022(8) 0.008(7) -0.003(6)
C12 0.034(7) 0.036(8) 0.009(6) -0.007(6) -0.004(5) -0.002(6)
C21 0.035(8) 0.025(7) 0.026(7) 0.009(6) 0.000(6) 0.013(6)
P2 0.0234(17) 0.0270(19) 0.0144(16) -0.0015(15) 0.0035(13) -0.0011(15)
C211 0.013(6) 0.027(7) 0.028(7) -0.013(6) 0.001(6) 0.009(6)
C212 0.033(8) 0.037(8) 0.018(7) 0.003(6) 0.001(6) -0.001(7)
C213 0.023(7) 0.025(7) 0.034(8) -0.005(6) 0.010(6) -0.010(6)
C214 0.017(6) 0.024(7) 0.031(7) -0.005(6) 0.005(6) 0.000(6)
C215 0.013(7) 0.049(8) 0.027(7) -0.004(7) -0.005(6) -0.013(6)
C216 0.021(7) 0.033(7) 0.030(8) 0.000(6) 0.014(6) 0.002(6)
C221 0.018(7) 0.017(7) 0.032(8) -0.007(6) -0.006(6) -0.002(5)
C222 0.039(8) 0.027(8) 0.035(8) 0.006(6) 0.015(7) -0.006(6)
C223 0.035(8) 0.033(8) 0.030(8) -0.002(7) 0.013(6) -0.002(6)
C224 0.062(9) 0.035(9) 0.023(8) -0.003(7) -0.002(7) 0.012(8)
C225 0.125(14) 0.030(9) 0.018(7) 0.001(7) 0.015(8) -0.003(9)
C226 0.092(12) 0.014(8) 0.037(9) 0.007(7) 0.002(8) 0.018(7)
S1 0.0293(18) 0.0287(19) 0.0193(16) 0.0003(14) 0.0052(14) -0.0014(15)
Fe1 0.0328(10) 0.0256(10) 0.0174(9) 0.0008(8) 0.0045(8) 0.0006(9)
S2 0.037(2) 0.041(2) 0.0250(17) -0.0055(17) 0.0041(15) -0.0078(17)
S3 0.049(2) 0.033(2) 0.0223(17) 0.0001(16) 0.0057(16) 0.0139(17)
N4 0.027(6) 0.017(5) 0.013(5) -0.002(4) 0.001(4) -0.002(5)
C14 0.056(9) 0.027(8) 0.023(7) -0.002(6) -0.006(6) -0.006(7)
C41 0.045(8) 0.037(8) 0.021(7) 0.010(6) 0.010(6) 0.007(7)
C24 0.055(9) 0.036(8) 0.023(7) -0.006(6) 0.001(7) -0.001(7)
C42 0.035(8) 0.072(10) 0.009(6) 0.008(7) -0.005(6) -0.013(7)
C34 0.020(7) 0.031(7) 0.025(7) 0.007(6) 0.011(6) -0.009(6)
C43 0.045(8) 0.020(7) 0.024(7) 0.009(6) 0.014(6) 0.000(6)
N1 0.054(7) 0.016(6) 0.027(6) -0.003(5) 0.013(5) -0.004(5)
O1 0.121(9) 0.027(6) 0.050(6) 0.015(5) 0.030(6) -0.002(6)

loop_
_atom_type_symbol
_atom_type_description
_atom_type_scat_dispersion_real
_atom_type_scat_dispersion_imag
_atom_type_scat_source
C C 0.0033 0.0016 'International Tables Vol C Tables 4.2.6.8 and 6.1.1.4'
H H 0.0000 0.0000 'International Tables Vol C Tables 4.2.6.8 and 6.1.1.4'
Fe Fe 0.3463 0.8444 'International Tables Vol C Tables 4.2.6.8 and 6.1.1.4'
N N 0.0061 0.0033 'International Tables Vol C Tables 4.2.6.8 and 6.1.1.4'
Ni Ni 0.3393 1.1124 'International Tables Vol C Tables 4.2.6.8 and 6.1.1.4'
O O 0.0106 0.0060 'International Tables Vol C Tables 4.2.6.8 and 6.1.1.4'
P P 0.1023 0.0942 'International Tables Vol C Tables 4.2.6.8 and 6.1.1.4'
S S 0.1246 0.1234 'International Tables Vol C Tables 4.2.6.8 and 6.1.1.4'

loop_
_geom_angle_atom_site_label_1
_geom_angle_atom_site_label_2
_geom_angle_atom_site_label_3
_geom_angle
_geom_angle_publ_flag
C1 Ni1 P1 85.4(4) yes
C1 Ni1 S1 93.3(4) yes
P1 Ni1 S1 178.68(13) yes
C1 Ni1 P2 171.7(3) yes
P1 Ni1 P2 86.89(12) yes
S1 Ni1 P2 94.41(12) yes
Ni1 C1 H1A 109.5 no
Ni1 C1 H1B 109.5 no
H1A C1 H1B 109.5 no
Ni1 C1 H1C 109.5 no
H1A C1 H1C 109.5 no
H1B C1 H1C 109.5 no
C111 P1 C121 108.1(5) yes
C111 P1 C12 103.7(5) yes
C121 P1 C12 101.7(5) yes
C111 P1 Ni1 116.8(4) yes
C121 P1 Ni1 114.6(4) yes
C12 P1 Ni1 110.3(4) yes
C112 C111 C116 117.7(11) no
C112 C111 P1 118.5(9) no
C116 C111 P1 123.8(9) no
C113 C112 C111 120.9(10) no
C113 C112 H112 119.5 no
C111 C112 H112 119.5 no
C114 C113 C112 121.3(11) no
C114 C113 H113 119.4 no
C112 C113 H113 119.4 no
C115 C114 C113 119.0(11) no
C115 C114 H114 120.5 no
C113 C114 H114 120.5 no
C114 C115 C116 121.1(11) no
C114 C115 H115 119.4 no
C116 C115 H115 119.4 no
C115 C116 C111 120.0(11) no
C115 C116 H116 120.0 no
C111 C116 H116 120.0 no
C122 C121 C126 116.5(11) no
C122 C121 P1 123.8(9) no
C126 C121 P1 119.5(9) no
C123 C122 C121 121.7(13) no
C123 C122 H122 119.2 no
C121 C122 H122 119.2 no
C124 C123 C122 120.3(14) no
C124 C123 H123 119.8 no
C122 C123 H123 119.8 no
C123 C124 C125 121.3(13) no
C123 C124 H124 119.3 no
C125 C124 H124 119.3 no
C124 C125 C126 120.3(14) no
C124 C125 H125 119.9 no
C126 C125 H125 119.9 no
C125 C126 C121 119.9(13) no
C125 C126 H126 120.1 no
C121 C126 H126 120.1 no
C21 C12 P1 107.0(7) yes
C21 C12 H12A 110.3 no
P1 C12 H12A 110.3 no
C21 C12 H12B 110.3 no
P1 C12 H12B 110.3 no
H12A C12 H12B 108.6 no
C12 C21 P2 107.8(7) yes
C12 C21 H21A 110.2 no
P2 C21 H21A 110.2 no
C12 C21 H21B 110.2 no
P2 C21 H21B 110.2 no
H21A C21 H21B 108.5 no
C211 P2 C21 104.6(5) yes
C211 P2 C221 103.4(5) yes
C21 P2 C221 102.8(5) yes
C211 P2 Ni1 126.2(4) yes
C21 P2 Ni1 106.0(4) yes
C221 P2 Ni1 111.5(4) yes
C212 C211 C216 115.3(10) no
C212 C211 P2 125.0(9) no
C216 C211 P2 119.7(9) no
C213 C212 C211 122.8(11) no
C213 C212 H212 118.6 no
C211 C212 H212 118.6 no
C212 C213 C214 121.2(11) no
C212 C213 H213 119.4 no
C214 C213 H213 119.4 no
C215 C214 C213 117.8(10) no
C215 C214 H214 121.1 no
C213 C214 H214 121.1 no
C216 C215 C214 120.7(11) no
C216 C215 H215 119.6 no
C214 C215 H215 119.6 no
C215 C216 C211 122.1(11) no
C215 C216 H216 118.9 no
C211 C216 H216 118.9 no
C226 C221 C222 118.1(11) no
C226 C221 P2 121.0(9) no
C222 C221 P2 120.9(9) no
C221 C222 C223 121.0(11) no
C221 C222 H222 119.5 no
C223 C222 H222 119.5 no
C224 C223 C222 120.4(11) no
C224 C223 H223 119.8 no
C222 C223 H223 119.8 no
C223 C224 C225 117.9(12) no
C223 C224 H224 121.1 no
C225 C224 H224 121.1 no
C226 C225 C224 121.2(13) no
C226 C225 H225 119.4 no
C224 C225 H225 119.4 no
C221 C226 C225 121.4(12) no
C221 C226 H226 119.3 no
C225 C226 H226 119.3 no
C14 S1 Ni1 117.0(4) yes
C14 S1 Fe1 99.8(4) yes
Ni1 S1 Fe1 101.62(12) yes
N1 Fe1 N4 175.4(4) yes
N1 Fe1 S2 95.9(3) yes
N4 Fe1 S2 85.3(2) yes
N1 Fe1 S3 91.2(3) yes
N4 Fe1 S3 84.5(2) yes
S2 Fe1 S3 124.78(14) yes
N1 Fe1 S1 101.5(3) yes
N4 Fe1 S1 82.2(2) yes
S2 Fe1 S1 109.26(12) yes
S3 Fe1 S1 122.71(13) yes
C24 S2 Fe1 101.2(4) yes
C34 S3 Fe1 101.8(4) yes
C41 N4 C43 110.1(9) no
C41 N4 C42 109.6(9) no
C43 N4 C42 109.1(8) no
C41 N4 Fe1 112.0(7) no
C43 N4 Fe1 109.3(6) no
C42 N4 Fe1 106.6(6) no
C41 C14 S1 108.6(8) no
C41 C14 H14A 110.0 no
S1 C14 H14A 110.0 no
C41 C14 H14B 110.0 no
S1 C14 H14B 110.0 no
H14A C14 H14B 108.4 no
N4 C41 C14 112.7(9) no
N4 C41 H41A 109.1 no
C14 C41 H41A 109.1 no
N4 C41 H41B 109.1 no
C14 C41 H41B 109.1 no
H41A C41 H41B 107.8 no
C42 C24 S2 111.7(8) no
C42 C24 H24A 109.3 no
S2 C24 H24A 109.3 no
C42 C24 H24B 109.3 no
S2 C24 H24B 109.3 no
H24A C24 H24B 107.9 no
N4 C42 C24 113.7(9) no
N4 C42 H42A 108.8 no
C24 C42 H42A 108.8 no
N4 C42 H42B 108.8 no
C24 C42 H42B 108.8 no
H42A C42 H42B 107.7 no
C43 C34 S3 111.1(8) no
C43 C34 H34A 109.4 no
S3 C34 H34A 109.4 no
C43 C34 H34B 109.4 no
S3 C34 H34B 109.4 no
H34A C34 H34B 108.0 no
N4 C43 C34 114.3(9) no
N4 C43 H43A 108.7 no
C34 C43 H43A 108.7 no
N4 C43 H43B 108.7 no
C34 C43 H43B 108.7 no
H43A C43 H43B 107.6 no
O1 N1 Fe1 152.5(9) yes
C51 C52 C53 155(8) no

loop_
_geom_bond_atom_site_label_1
_geom_bond_atom_site_label_2
_geom_bond_distance
_geom_bond_publ_flag
Ni1 C1 1.969(10) yes
Ni1 P1 2.120(3) yes
Ni1 S1 2.206(3) yes
Ni1 P2 2.243(3) yes
C1 H1A 0.9800 no
C1 H1B 0.9800 no
C1 H1C 0.9800 no
P1 C111 1.803(11) yes
P1 C121 1.809(11) yes
P1 C12 1.834(10) yes
C111 C112 1.383(15) no
C111 C116 1.400(14) no
C112 C113 1.372(14) no
C112 H112 0.9500 no
C113 C114 1.365(15) no
C113 H113 0.9500 no
C114 C115 1.360(15) no
C114 H114 0.9500 no
C115 C116 1.387(15) no
C115 H115 0.9500 no
C116 H116 0.9500 no
C121 C122 1.400(15) no
C121 C126 1.413(15) no
C122 C123 1.355(16) no
C122 H122 0.9500 no
C123 C124 1.332(18) no
C123 H123 0.9500 no
C124 C125 1.359(18) no
C124 H124 0.9500 no
C125 C126 1.373(16) no
C125 H125 0.9500 no
C126 H126 0.9500 no
C12 C21 1.519(14) yes
C12 H12A 0.9900 no
C12 H12B 0.9900 no
C21 P2 1.822(10) yes
C21 H21A 0.9900 no
C21 H21B 0.9900 no
P2 C211 1.797(11) yes
P2 C221 1.839(11) yes
C211 C212 1.405(14) no
C211 C216 1.406(14) no
C212 C213 1.341(14) no
C212 H212 0.9500 no
C213 C214 1.391(14) no
C213 H213 0.9500 no
C214 C215 1.389(14) no
C214 H214 0.9500 no
C215 C216 1.365(14) no
C215 H215 0.9500 no
C216 H216 0.9500 no
C221 C226 1.350(14) no
C221 C222 1.375(14) no
C222 C223 1.402(15) no
C222 H222 0.9500 no
C223 C224 1.343(15) no
C223 H223 0.9500 no
C224 C225 1.399(15) no
C224 H224 0.9500 no
C225 C226 1.361(16) no
C225 H225 0.9500 no
C226 H226 0.9500 no
S1 C14 1.818(11) yes
S1 Fe1 2.429(3) yes
Fe1 N1 1.754(10) yes
Fe1 N4 2.265(8) yes
Fe1 S2 2.284(3) yes
Fe1 S3 2.286(3) yes
S2 C24 1.835(11) yes
S3 C34 1.818(10) yes
N4 C41 1.452(13) no
N4 C43 1.473(13) no
N4 C42 1.486(13) no
C14 C41 1.558(15) no
C14 H14A 0.9900 no
C14 H14B 0.9900 no
C41 H41A 0.9900 no
C41 H41B 0.9900 no
C24 C42 1.495(15) no
C24 H24A 0.9900 no
C24 H24B 0.9900 no
C42 H42A 0.9900 no
C42 H42B 0.9900 no
C34 C43 1.498(14) no
C34 H34A 0.9900 no
C34 H34B 0.9900 no
C43 H43A 0.9900 no
C43 H43B 0.9900 no
N1 O1 1.150(10) yes
C51 C52 1.33(11) no
C52 C53 1.71(10) no

loop_
_geom_torsion_atom_site_label_1
_geom_torsion_atom_site_label_2
_geom_torsion_atom_site_label_3
_geom_torsion_atom_site_label_4
_geom_torsion
_geom_torsion_publ_flag
C1 Ni1 P1 C111 -49.3(5) no
S1 Ni1 P1 C111 -61(6) no
P2 Ni1 P1 C111 127.8(4) no
C1 Ni1 P1 C121 78.7(5) no
S1 Ni1 P1 C121 67(6) no
P2 Ni1 P1 C121 -104.2(4) no
C1 Ni1 P1 C12 -167.3(5) no
S1 Ni1 P1 C12 -179(100) no
P2 Ni1 P1 C12 9.8(4) no
C121 P1 C111 C112 173.4(8) no
C12 P1 C111 C112 66.0(10) no
Ni1 P1 C111 C112 -55.6(9) no
C121 P1 C111 C116 -9.7(11) no
C12 P1 C111 C116 -117.1(10) no
Ni1 P1 C111 C116 121.3(9) no
C116 C111 C112 C113 1.8(16) no
P1 C111 C112 C113 178.9(8) no
C111 C112 C113 C114 -0.4(17) no
C112 C113 C114 C115 -1.4(17) no
C113 C114 C115 C116 1.7(18) no
C114 C115 C116 C111 -0.3(18) no
C112 C111 C116 C115 -1.4(17) no
P1 C111 C116 C115 -178.3(9) no
C111 P1 C121 C122 -61.4(10) no
C12 P1 C121 C122 47.4(10) no
Ni1 P1 C121 C122 166.3(8) no
C111 P1 C121 C126 123.5(9) no
C12 P1 C121 C126 -127.7(9) no
Ni1 P1 C121 C126 -8.8(10) no
C126 C121 C122 C123 0.6(17) no
P1 C121 C122 C123 -174.7(9) no
C121 C122 C123 C124 -1.1(19) no
C122 C123 C124 C125 1(2) no
C123 C124 C125 C126 0(2) no
C124 C125 C126 C121 -0.1(19) no
C122 C121 C126 C125 0.0(16) no
P1 C121 C126 C125 175.5(9) no
C111 P1 C12 C21 -164.0(7) no
C121 P1 C12 C21 83.8(8) no
Ni1 P1 C12 C21 -38.2(8) yes
P1 C12 C21 P2 50.2(9) yes
C12 C21 P2 C211 -177.5(7) no
C12 C21 P2 C221 74.8(8) no
C12 C21 P2 Ni1 -42.3(8) yes
C1 Ni1 P2 C211 158(3) no
P1 Ni1 P2 C211 137.4(5) no
S1 Ni1 P2 C211 -42.4(5) no
C1 Ni1 P2 C21 36(3) no
P1 Ni1 P2 C21 15.1(4) no
S1 Ni1 P2 C21 -164.7(4) no
C1 Ni1 P2 C221 -75(3) no
P1 Ni1 P2 C221 -96.0(4) no
S1 Ni1 P2 C221 84.2(4) no
C21 P2 C211 C212 -3.3(10) no
C221 P2 C211 C212 104.0(9) no
Ni1 P2 C211 C212 -126.2(8) no
C21 P2 C211 C216 177.1(8) no
C221 P2 C211 C216 -75.6(9) no
Ni1 P2 C211 C216 54.2(10) no
C216 C211 C212 C213 -1.0(16) no
P2 C211 C212 C213 179.4(9) no
C211 C212 C213 C214 -0.3(17) no
C212 C213 C214 C215 0.2(16) no
C213 C214 C215 C216 1.5(16) no
C214 C215 C216 C211 -3.0(17) no
C212 C211 C216 C215 2.7(16) no
P2 C211 C216 C215 -177.7(8) no
C211 P2 C221 C226 118.6(11) no
C21 P2 C221 C226 -132.6(10) no
Ni1 P2 C221 C226 -19.6(11) no
C211 P2 C221 C222 -58.7(10) no
C21 P2 C221 C222 50.0(10) no
Ni1 P2 C221 C222 163.1(8) no
C226 C221 C222 C223 1.1(18) no
P2 C221 C222 C223 178.6(9) no
C221 C222 C223 C224 -1.6(19) no
C222 C223 C224 C225 1.7(19) no
C223 C224 C225 C226 -1(2) no
C222 C221 C226 C225 -1(2) no
P2 C221 C226 C225 -178.2(11) no
C224 C225 C226 C221 1(2) no
C1 Ni1 S1 C14 16.7(6) no
P1 Ni1 S1 C14 28(6) no
P2 Ni1 S1 C14 -160.4(4) no
C1 Ni1 S1 Fe1 -90.7(4) no
P1 Ni1 S1 Fe1 -79(6) no
P2 Ni1 S1 Fe1 92.24(13) no
C14 S1 Fe1 N1 -165.8(5) no
Ni1 S1 Fe1 N1 -45.4(4) no
C14 S1 Fe1 N4 11.6(5) no
Ni1 S1 Fe1 N4 131.9(2) no
C14 S1 Fe1 S2 93.7(4) no
Ni1 S1 Fe1 S2 -145.91(12) no
C14 S1 Fe1 S3 -66.8(4) no
Ni1 S1 Fe1 S3 53.58(17) no
N1 Fe1 S2 C24 174.2(5) no
N4 Fe1 S2 C24 -1.4(5) no
S3 Fe1 S2 C24 78.5(4) no
S1 Fe1 S2 C24 -81.5(4) no
N1 Fe1 S3 C34 -172.6(5) no
N4 Fe1 S3 C34 5.8(4) no
S2 Fe1 S3 C34 -74.6(4) no
S1 Fe1 S3 C34 82.9(4) no
N1 Fe1 N4 C41 161(5) no
S2 Fe1 N4 C41 -94.0(8) no
S3 Fe1 N4 C41 140.3(8) no
S1 Fe1 N4 C41 16.2(7) no
N1 Fe1 N4 C43 39(5) no
S2 Fe1 N4 C43 143.7(6) no
S3 Fe1 N4 C43 18.0(6) no
S1 Fe1 N4 C43 -106.1(6) no
N1 Fe1 N4 C42 -79(5) no
S2 Fe1 N4 C42 25.9(7) no
S3 Fe1 N4 C42 -99.8(7) no
S1 Fe1 N4 C42 136.1(7) no
Ni1 S1 C14 C41 -145.5(7) yes
Fe1 S1 C14 C41 -37.1(8) yes
C43 N4 C41 C14 75.8(11) no
C42 N4 C41 C14 -164.2(9) no
Fe1 N4 C41 C14 -46.0(11) yes
S1 C14 C41 N4 57.3(11) yes
Fe1 S2 C24 C42 -23.7(9) yes
C41 N4 C42 C24 71.9(12) no
C43 N4 C42 C24 -167.5(10) no
Fe1 N4 C42 C24 -49.6(11) yes
S2 C24 C42 N4 50.6(13) yes
Fe1 S3 C34 C43 -29.6(8) yes
C41 N4 C43 C34 -166.7(10) no
C42 N4 C43 C34 73.0(12) no
Fe1 N4 C43 C34 -43.2(11) yes
S3 C34 C43 N4 50.1(12) yes
N4 Fe1 N1 O1 37(7) no
S2 Fe1 N1 O1 -67(2) no
S3 Fe1 N1 O1 58(2) no
S1 Fe1 N1 O1 -178(2) no
